data_4087143
loop_
_publ_author_name
'Herrera, Alberto'
'Grasruck, Alexander'
'Heinemann, Frank W.'
'Scheurer, Andreas'
'Chelouan, Ahmed'
'Frie\&s, Sibylle'
'Seidel, Falk'
'Dorta, Romano'

_publ_section_title
;
 Developing P-Stereogenic, Planar--Chiral P-Alkene Ligands: Monodentate,
 Bidentate, and Double Agostic Coordination Modes on Ru(II)
;
_journal_issue 3
_journal_name_full Organometallics
_journal_page_first 714
_journal_paper_doi 10.1021/acs.organomet.6b00879
_journal_volume 36
_journal_year 2017
_chemical_formula_moiety 'C50 H52 Cl2 N2 P2 Ru'
_chemical_formula_sum 'C50 H52 Cl2 N2 P2 Ru'
_chemical_formula_weight 914.84
_chemical_name_systematic
;
 ? 
;
_space_group_crystal_system monoclinic
_space_group_IT_number 14
_space_group_name_Hall '-P 2ybc'
_space_group_name_H-M_alt 'P 1 21/c 1'
_symmetry_space_group_name_Hall '-P 2ybc'
_symmetry_space_group_name_H-M 'P 1 21/c 1'
_atom_sites_solution_hydrogens geom
_audit_creation_date 2015-12-02
_audit_creation_method
;
Olex2 1.2
(compiled 2015.09.30 svn.r3233 for OlexSys, GUI svn.r5103)
;
_cell_angle_alpha 90
_cell_angle_beta 90.620(3)
_cell_angle_gamma 90
_cell_formula_units_Z 4
_cell_length_a 30.553(4)
_cell_length_b 10.4072(13)
_cell_length_c 13.7519(17)
_cell_measurement_reflns_used 5823
_cell_measurement_temperature 100(2)
_cell_measurement_theta_max 23.68
_cell_measurement_theta_min 2.37
_cell_volume 4372.5(10)
_computing_cell_refinement 'Bruker SAINT'
_computing_data_collection 'Bruker APEX2'
_computing_data_reduction 'Bruker SAINT'
_computing_molecular_graphics 'SHELXTL 6.12 (Bruker AXS, 2002)'
_computing_publication_material 'Olex2 (Dolomanov et al., 2009)'
_computing_structure_refinement 'SHELXL-2014/6 (Sheldrick, 2008)'
_computing_structure_solution 'SHELXTL 6.12 (Bruker AXS, 2002)'
_diffrn_ambient_temperature 100.15
_diffrn_detector_area_resol_mean 83.33
_diffrn_measured_fraction_theta_full 1.000
_diffrn_measured_fraction_theta_max 0.995
_diffrn_measurement_device_type 'Bruker Kappa APEX II CCD area detector'
_diffrn_measurement_method 'phi and omega scans'
_diffrn_radiation_monochromator 'Quazar focussing montel optics'
_diffrn_radiation_source 'ImuS micro-focus tube'
_diffrn_radiation_type MoK\a
_diffrn_radiation_wavelength 0.71073
_diffrn_reflns_av_R_equivalents 0.1008
_diffrn_reflns_av_unetI/netI 0.0682
_diffrn_reflns_Laue_measured_fraction_full 1.000
_diffrn_reflns_Laue_measured_fraction_max 0.995
_diffrn_reflns_limit_h_max 39
_diffrn_reflns_limit_h_min -39
_diffrn_reflns_limit_k_max 13
_diffrn_reflns_limit_k_min -12
_diffrn_reflns_limit_l_max 17
_diffrn_reflns_limit_l_min -17
_diffrn_reflns_number 62978
_diffrn_reflns_point_group_measured_fraction_full 1.000
_diffrn_reflns_point_group_measured_fraction_max 0.995
_diffrn_reflns_theta_full 25.242
_diffrn_reflns_theta_max 27.138
_diffrn_reflns_theta_min 1.333
_diffrn_standards_number 0
_exptl_absorpt_coefficient_mu 0.591
_exptl_absorpt_correction_T_max 0.7455
_exptl_absorpt_correction_T_min 0.7058
_exptl_absorpt_correction_type multi-scan
_exptl_absorpt_process_details
;
SADABS-2014/4 (Bruker,2014/4) was used for absorption correction.
wR2(int) was 0.0791 before and 0.0649 after correction.
The Ratio of minimum to maximum transmission is 0.9467.
The \l/2 correction factor is 0.00150.
;
_exptl_crystal_colour violet
_exptl_crystal_density_diffrn 1.390
_exptl_crystal_density_method 'not measured'
_exptl_crystal_description plate
_exptl_crystal_F_000 1896
_exptl_crystal_size_max 0.18
_exptl_crystal_size_mid 0.1
_exptl_crystal_size_min 0.05
_refine_diff_density_max 0.696
_refine_diff_density_min -0.708
_refine_diff_density_rms 0.103
_refine_ls_extinction_method none
_refine_ls_goodness_of_fit_ref 1.056
_refine_ls_hydrogen_treatment constr
_refine_ls_matrix_type full
_refine_ls_number_parameters 522
_refine_ls_number_reflns 9651
_refine_ls_number_restraints 0
_refine_ls_restrained_S_all 1.056
_refine_ls_R_factor_all 0.0828
_refine_ls_R_factor_gt 0.0479
_refine_ls_shift/su_max 0.001
_refine_ls_shift/su_mean 0.000
_refine_ls_structure_factor_coef Fsqd
_refine_ls_weighting_details 'w=1/[\s^2^(Fo^2^)+(0.0266P)^2^+8.6034P] where P=(Fo^2^+2Fc^2^)/3'
_refine_ls_weighting_scheme calc
_refine_ls_wR_factor_gt 0.0908
_refine_ls_wR_factor_ref 0.1043
_reflns_Friedel_coverage 0.000
_reflns_number_gt 6823
_reflns_number_total 9651
_reflns_threshold_expression 'I > 2\s(I)'
_cod_data_source_file om6b00879_si_001.cif
_cod_data_source_block rd1511
_cod_original_cell_volume 4372.5(9)
_cod_database_code 4087143
_shelxl_version_number 2014/6
_shelx_space_group_comment
;
The symmetry employed for this shelxl refinement is uniquely defined
by the following loop, which should always be used as a source of
symmetry information in preference to the above space-group names.
They are only intended as comments.
;
_shelx_estimated_absorpt_t_max 0.971
_shelx_estimated_absorpt_t_min 0.901
_olex2_refinement_description
;
1. Fixed Uiso
 At 1.2 times of:
  All C(H) groups
 At 1.5 times of:
  All C(H,H,H) groups
2.a Aromatic/amide H refined with riding coordinates:
 C2(H2), C3(H3), C4(H4), C5(H5), C8(H8), C10(H10), C11(H11), C12(H12),
 C13(H13), C16(H16), C17(H17), C18(H18), C19(H19), C20(H20), C27(H27), C28(H28),
  C29(H29), C30(H30), C33(H33), C35(H35), C36(H36), C37(H37), C38(H38),
 C41(H41), C42(H42), C43(H43), C44(H44), C45(H45)
2.b Idealised Me refined as rotating group:
 C22(H22A,H22B,H22C), C23(H23A,H23B,H23C), C24(H24A,H24B,H24C), C25(H25A,H25B,
 H25C), C47(H47A,H47B,H47C), C48(H48A,H48B,H48C), C49(H49A,H49B,H49C), C50(H50A,
 H50B,H50C)
;
_olex2_submission_special_instructions 'No special instructions were received'

loop_
_space_group_symop_operation_xyz
'x, y, z'
'-x, y+1/2, -z+1/2'
'-x, -y, -z'
'x, -y-1/2, z-1/2'

loop_
_atom_site_label
_atom_site_type_symbol
_atom_site_fract_x
_atom_site_fract_y
_atom_site_fract_z
_atom_site_U_iso_or_equiv
_atom_site_adp_type
_atom_site_occupancy
_atom_site_site_symmetry_order
_atom_site_calc_flag
_atom_site_refinement_flags_posn
Ru1 Ru 0.73632(2) 0.50586(3) 0.67069(2) 0.01335(8) Uani 1 1 d .
Cl1 Cl 0.75557(3) 0.28712(8) 0.63115(6) 0.01670(19) Uani 1 1 d .
Cl2 Cl 0.71227(3) 0.72434(9) 0.68414(7) 0.0205(2) Uani 1 1 d .
P1 P 0.80346(3) 0.57522(9) 0.71928(7) 0.0159(2) Uani 1 1 d .
P2 P 0.70096(3) 0.42962(9) 0.80325(7) 0.0144(2) Uani 1 1 d .
N1 N 0.82444(10) 0.6477(3) 0.6170(2) 0.0174(7) Uani 1 1 d .
N2 N 0.65373(9) 0.3642(3) 0.7551(2) 0.0131(6) Uani 1 1 d .
C1 C 0.84180(12) 0.7757(4) 0.6072(3) 0.0182(8) Uani 1 1 d .
C2 C 0.81584(13) 0.8820(4) 0.6269(3) 0.0207(8) Uani 1 1 d .
H2 H 0.7866 0.8699 0.6476 0.025 Uiso 1 1 calc R
C3 C 0.83223(13) 1.0054(4) 0.6166(3) 0.0248(9) Uani 1 1 d .
H3 H 0.8142 1.0777 0.6296 0.030 Uiso 1 1 calc R
C4 C 0.87497(14) 1.0225(4) 0.5874(3) 0.0282(10) Uani 1 1 d .
H4 H 0.8868 1.1067 0.5834 0.034 Uiso 1 1 calc R
C5 C 0.90044(13) 0.9183(4) 0.5642(3) 0.0268(9) Uani 1 1 d .
H5 H 0.9295 0.9317 0.5427 0.032 Uiso 1 1 calc R
C6 C 0.88427(12) 0.7921(4) 0.5717(3) 0.0219(9) Uani 1 1 d .
C7 C 0.91029(13) 0.6848(4) 0.5317(3) 0.0239(9) Uani 1 1 d .
C8 C 0.89345(13) 0.5863(4) 0.4810(3) 0.0237(9) Uani 1 1 d .
H8 H 0.9140 0.5277 0.4547 0.028 Uiso 1 1 calc R
C9 C 0.84737(12) 0.5580(4) 0.4612(3) 0.0192(8) Uani 1 1 d .
C10 C 0.83562(13) 0.4924(4) 0.3762(3) 0.0230(8) Uani 1 1 d .
H10 H 0.8580 0.4655 0.3332 0.028 Uiso 1 1 calc R
C11 C 0.79237(13) 0.4654(4) 0.3525(3) 0.0237(9) Uani 1 1 d .
H11 H 0.7853 0.4221 0.2937 0.028 Uiso 1 1 calc R
C12 C 0.75951(12) 0.5023(4) 0.4157(2) 0.0199(8) Uani 1 1 d .
H12 H 0.7297 0.4848 0.4001 0.024 Uiso 1 1 calc R
C13 C 0.77043(12) 0.5651(4) 0.5019(3) 0.0175(8) Uani 1 1 d .
H13 H 0.7479 0.5911 0.5447 0.021 Uiso 1 1 calc R
C14 C 0.81373(12) 0.5901(3) 0.5261(3) 0.0163(8) Uani 1 1 d .
C15 C 0.95913(14) 0.6975(4) 0.5392(3) 0.0354(11) Uani 1 1 d .
C16 C 0.98033(16) 0.7279(5) 0.6271(4) 0.0465(13) Uani 1 1 d .
H16 H 0.9634 0.7438 0.6834 0.056 Uiso 1 1 calc R
C17 C 1.02547(17) 0.7353(6) 0.6333(5) 0.0576(16) Uani 1 1 d .
H17 H 1.0391 0.7536 0.6941 0.069 Uiso 1 1 calc R
C18 C 1.05069(17) 0.7166(5) 0.5529(5) 0.0614(17) Uani 1 1 d .
H18 H 1.0817 0.7231 0.5574 0.074 Uiso 1 1 calc R
C19 C 1.03043(17) 0.6879(6) 0.4647(5) 0.0606(17) Uani 1 1 d .
H19 H 1.0477 0.6750 0.4086 0.073 Uiso 1 1 calc R
C20 C 0.98513(16) 0.6778(5) 0.4576(4) 0.0491(14) Uani 1 1 d .
H20 H 0.9718 0.6575 0.3968 0.059 Uiso 1 1 calc R
C21 C 0.84855(12) 0.4628(4) 0.7580(3) 0.0206(8) Uani 1 1 d .
C22 C 0.88923(13) 0.5402(4) 0.7912(3) 0.0290(10) Uani 1 1 d .
H22A H 0.8826 0.5863 0.8515 0.044 Uiso 1 1 calc GR
H22B H 0.8970 0.6021 0.7406 0.044 Uiso 1 1 calc GR
H22C H 0.9138 0.4814 0.8027 0.044 Uiso 1 1 calc GR
C23 C 0.83182(13) 0.3802(4) 0.8415(3) 0.0262(9) Uani 1 1 d .
H23A H 0.8085 0.3234 0.8175 0.039 Uiso 1 1 calc GR
H23B H 0.8203 0.4359 0.8927 0.039 Uiso 1 1 calc GR
H23C H 0.8559 0.3283 0.8680 0.039 Uiso 1 1 calc GR
C24 C 0.86248(12) 0.3757(4) 0.6739(3) 0.0251(9) Uani 1 1 d .
H24A H 0.8830 0.3106 0.6982 0.038 Uiso 1 1 calc GR
H24B H 0.8767 0.4276 0.6238 0.038 Uiso 1 1 calc GR
H24C H 0.8366 0.3334 0.6458 0.038 Uiso 1 1 calc GR
C25 C 0.80833(13) 0.7006(4) 0.8096(3) 0.0218(8) Uani 1 1 d .
H25A H 0.8356 0.7483 0.7997 0.033 Uiso 1 1 calc GR
H25B H 0.8086 0.6622 0.8747 0.033 Uiso 1 1 calc GR
H25C H 0.7834 0.7594 0.8035 0.033 Uiso 1 1 calc GR
C26 C 0.63628(12) 0.2372(4) 0.7665(2) 0.0154(8) Uani 1 1 d .
C27 C 0.66077(12) 0.1302(4) 0.7401(3) 0.0177(8) Uani 1 1 d .
H27 H 0.6896 0.1415 0.7166 0.021 Uiso 1 1 calc R
C28 C 0.64367(12) 0.0078(4) 0.7474(3) 0.0214(8) Uani 1 1 d .
H28 H 0.6609 -0.0648 0.7306 0.026 Uiso 1 1 calc R
C29 C 0.60099(12) -0.0081(4) 0.7797(3) 0.0204(8) Uani 1 1 d .
H29 H 0.5889 -0.0919 0.7847 0.024 Uiso 1 1 calc R
C30 C 0.57615(13) 0.0979(4) 0.8045(3) 0.0214(8) Uani 1 1 d .
H30 H 0.5470 0.0857 0.8261 0.026 Uiso 1 1 calc R
C31 C 0.59293(11) 0.2221(3) 0.7987(2) 0.0149(7) Uani 1 1 d .
C32 C 0.56388(11) 0.3332(4) 0.8177(3) 0.0162(8) Uani 1 1 d .
C33 C 0.56298(11) 0.4396(4) 0.7620(3) 0.0172(8) Uani 1 1 d .
H33 H 0.5417 0.5021 0.7785 0.021 Uiso 1 1 calc R
C34 C 0.59088(12) 0.4712(3) 0.6789(3) 0.0157(8) Uani 1 1 d .
C35 C 0.57447(12) 0.5479(4) 0.6033(3) 0.0207(8) Uani 1 1 d .
H35 H 0.5451 0.5777 0.6057 0.025 Uiso 1 1 calc R
C36 C 0.60024(12) 0.5811(4) 0.5254(3) 0.0233(9) Uani 1 1 d .
H36 H 0.5885 0.6337 0.4751 0.028 Uiso 1 1 calc R
C37 C 0.64281(12) 0.5387(4) 0.5198(3) 0.0211(9) Uani 1 1 d .
H37 H 0.6604 0.5606 0.4657 0.025 Uiso 1 1 calc R
C38 C 0.65974(12) 0.4632(4) 0.5949(3) 0.0185(8) Uani 1 1 d .
H38 H 0.6890 0.4326 0.5913 0.022 Uiso 1 1 calc R
C39 C 0.63455(11) 0.4316(3) 0.6753(2) 0.0142(7) Uani 1 1 d .
C40 C 0.53204(12) 0.3218(4) 0.8994(3) 0.0179(8) Uani 1 1 d .
C41 C 0.54481(12) 0.2658(4) 0.9871(3) 0.0212(8) Uani 1 1 d .
H41 H 0.5732 0.2291 0.9934 0.025 Uiso 1 1 calc R
C42 C 0.51664(13) 0.2629(4) 1.0657(3) 0.0237(9) Uani 1 1 d .
H42 H 0.5259 0.2254 1.1254 0.028 Uiso 1 1 calc R
C43 C 0.47518(13) 0.3145(4) 1.0568(3) 0.0246(9) Uani 1 1 d .
H43 H 0.4559 0.3130 1.1105 0.029 Uiso 1 1 calc R
C44 C 0.46170(12) 0.3685(4) 0.9695(3) 0.0242(9) Uani 1 1 d .
H44 H 0.4330 0.4029 0.9632 0.029 Uiso 1 1 calc R
C45 C 0.48973(12) 0.3726(4) 0.8916(3) 0.0222(9) Uani 1 1 d .
H45 H 0.4802 0.4102 0.8321 0.027 Uiso 1 1 calc R
C46 C 0.68110(12) 0.5350(4) 0.9039(3) 0.0210(9) Uani 1 1 d .
C47 C 0.66163(13) 0.4519(4) 0.9847(3) 0.0285(10) Uani 1 1 d .
H47A H 0.6849 0.4006 1.0153 0.043 Uiso 1 1 calc GR
H47B H 0.6394 0.3945 0.9568 0.043 Uiso 1 1 calc GR
H47C H 0.6482 0.5074 1.0336 0.043 Uiso 1 1 calc GR
C48 C 0.64557(12) 0.6285(4) 0.8692(3) 0.0237(9) Uani 1 1 d .
H48A H 0.6383 0.6876 0.9221 0.036 Uiso 1 1 calc GR
H48B H 0.6194 0.5802 0.8497 0.036 Uiso 1 1 calc GR
H48C H 0.6563 0.6776 0.8135 0.036 Uiso 1 1 calc GR
C49 C 0.71979(14) 0.6128(5) 0.9438(3) 0.0332(11) Uani 1 1 d .
H49A H 0.7304 0.6710 0.8932 0.050 Uiso 1 1 calc GR
H49B H 0.7434 0.5542 0.9635 0.050 Uiso 1 1 calc GR
H49C H 0.7104 0.6630 1.0001 0.050 Uiso 1 1 calc GR
C50 C 0.72440(12) 0.2970(4) 0.8702(3) 0.0214(8) Uani 1 1 d .
H50A H 0.7009 0.2465 0.8997 0.032 Uiso 1 1 calc GR
H50B H 0.7439 0.3300 0.9214 0.032 Uiso 1 1 calc GR
H50C H 0.7411 0.2423 0.8259 0.032 Uiso 1 1 calc GR

loop_
_atom_site_aniso_label
_atom_site_aniso_U_11
_atom_site_aniso_U_22
_atom_site_aniso_U_33
_atom_site_aniso_U_23
_atom_site_aniso_U_13
_atom_site_aniso_U_12
Ru1 0.01620(13) 0.01183(14) 0.01204(13) -0.00098(13) 0.00110(10) 0.00243(13)
Cl1 0.0196(4) 0.0127(4) 0.0178(4) -0.0015(4) 0.0035(3) 0.0021(4)
Cl2 0.0262(5) 0.0151(5) 0.0204(5) 0.0003(4) 0.0023(4) 0.0059(4)
P1 0.0188(5) 0.0131(5) 0.0158(5) -0.0008(4) 0.0004(4) 0.0005(4)
P2 0.0154(4) 0.0158(5) 0.0122(5) -0.0013(4) 0.0007(4) 0.0025(4)
N1 0.0197(16) 0.0144(16) 0.0182(16) -0.0008(13) 0.0017(13) 0.0006(13)
N2 0.0135(14) 0.0131(15) 0.0127(15) 0.0007(12) 0.0014(12) 0.0015(12)
C1 0.024(2) 0.0165(19) 0.0138(18) 0.0003(15) 0.0009(15) -0.0030(16)
C2 0.029(2) 0.018(2) 0.0151(19) 0.0005(16) 0.0004(16) 0.0004(17)
C3 0.037(2) 0.019(2) 0.0182(19) 0.0000(18) 0.0048(16) 0.001(2)
C4 0.040(2) 0.020(2) 0.024(2) -0.0054(17) 0.0026(18) -0.0094(19)
C5 0.026(2) 0.024(2) 0.030(2) 0.0017(18) 0.0050(18) -0.0063(18)
C6 0.023(2) 0.018(2) 0.025(2) 0.0009(17) 0.0024(16) -0.0023(17)
C7 0.022(2) 0.021(2) 0.028(2) 0.0041(18) 0.0040(17) 0.0014(17)
C8 0.022(2) 0.022(2) 0.027(2) -0.0041(18) 0.0079(17) 0.0008(17)
C9 0.023(2) 0.0144(19) 0.021(2) 0.0013(16) 0.0073(16) -0.0002(16)
C10 0.033(2) 0.0128(19) 0.0232(19) 0.0020(17) 0.0116(16) 0.0037(18)
C11 0.034(2) 0.015(2) 0.022(2) -0.0012(16) 0.0075(17) -0.0048(17)
C12 0.0280(19) 0.0130(18) 0.0186(18) 0.0012(17) 0.0021(15) -0.0068(17)
C13 0.0221(19) 0.0130(19) 0.0174(19) 0.0022(15) 0.0031(15) 0.0005(16)
C14 0.0243(19) 0.0063(17) 0.0186(19) 0.0003(15) 0.0034(15) 0.0016(15)
C15 0.029(2) 0.028(3) 0.048(3) -0.002(2) 0.005(2) -0.002(2)
C16 0.033(3) 0.048(3) 0.058(3) -0.005(3) -0.001(2) -0.013(2)
C17 0.039(3) 0.057(4) 0.077(4) -0.006(3) -0.015(3) -0.009(3)
C18 0.029(3) 0.044(4) 0.111(5) 0.002(3) -0.003(3) -0.006(2)
C19 0.034(3) 0.060(4) 0.089(5) -0.004(3) 0.023(3) 0.001(3)
C20 0.033(3) 0.054(4) 0.061(4) -0.004(3) 0.015(2) 0.003(2)
C21 0.0174(18) 0.019(2) 0.025(2) 0.0026(16) -0.0020(16) 0.0002(15)
C22 0.022(2) 0.029(2) 0.035(2) 0.0076(19) -0.0060(18) -0.0014(18)
C23 0.027(2) 0.020(2) 0.031(2) 0.0069(18) -0.0020(18) 0.0050(17)
C24 0.0166(19) 0.021(2) 0.037(2) 0.0024(19) 0.0009(17) 0.0051(16)
C25 0.028(2) 0.019(2) 0.018(2) -0.0032(16) 0.0004(16) -0.0026(17)
C26 0.0198(18) 0.0155(19) 0.0109(17) 0.0008(15) 0.0009(14) 0.0003(15)
C27 0.0228(19) 0.016(2) 0.0140(18) 0.0001(15) 0.0022(15) 0.0037(16)
C28 0.030(2) 0.016(2) 0.0184(18) 0.0010(17) 0.0026(15) 0.0069(18)
C29 0.031(2) 0.0108(18) 0.0193(18) -0.0002(16) -0.0001(15) -0.0011(17)
C30 0.022(2) 0.019(2) 0.023(2) -0.0003(17) 0.0028(16) 0.0014(16)
C31 0.0188(18) 0.0151(19) 0.0108(17) 0.0008(15) -0.0014(14) 0.0006(15)
C32 0.0131(17) 0.017(2) 0.0181(19) -0.0059(15) -0.0009(14) -0.0015(15)
C33 0.0130(17) 0.0127(18) 0.026(2) -0.0028(16) -0.0009(15) 0.0050(15)
C34 0.0205(18) 0.0082(18) 0.0184(18) 0.0005(14) -0.0006(15) 0.0008(14)
C35 0.0205(19) 0.0141(19) 0.027(2) 0.0014(16) -0.0023(16) 0.0027(16)
C36 0.027(2) 0.020(2) 0.023(2) 0.0065(17) -0.0050(17) 0.0029(17)
C37 0.026(2) 0.020(2) 0.0172(19) 0.0027(16) 0.0009(16) -0.0009(16)
C38 0.0167(18) 0.021(2) 0.0174(19) 0.0029(15) 0.0000(15) 0.0005(15)
C39 0.0191(18) 0.0099(18) 0.0134(18) -0.0003(14) -0.0018(14) 0.0006(15)
C40 0.0175(18) 0.0131(19) 0.023(2) -0.0026(16) 0.0018(16) -0.0017(15)
C41 0.0207(19) 0.019(2) 0.024(2) 0.0006(17) 0.0039(16) 0.0011(16)
C42 0.026(2) 0.023(2) 0.022(2) 0.0002(17) 0.0048(17) 0.0014(17)
C43 0.023(2) 0.023(2) 0.028(2) -0.0080(18) 0.0092(18) -0.0060(17)
C44 0.0157(19) 0.021(2) 0.036(2) -0.0004(19) 0.0043(17) -0.0022(16)
C45 0.0176(19) 0.021(2) 0.028(2) 0.0003(17) -0.0018(16) -0.0011(16)
C46 0.0210(19) 0.026(2) 0.0161(19) -0.0088(16) 0.0033(15) -0.0001(16)
C47 0.027(2) 0.041(3) 0.018(2) -0.0038(19) 0.0084(17) 0.0064(19)
C48 0.021(2) 0.022(2) 0.028(2) -0.0101(18) 0.0075(17) -0.0003(17)
C49 0.027(2) 0.044(3) 0.028(2) -0.018(2) 0.0057(19) -0.003(2)
C50 0.022(2) 0.024(2) 0.0183(19) 0.0054(17) 0.0013(16) 0.0028(17)

loop_
_atom_type_symbol
_atom_type_description
_atom_type_scat_dispersion_real
_atom_type_scat_dispersion_imag
_atom_type_scat_source
C C 0.0033 0.0016 'International Tables Vol C Tables 4.2.6.8 and 6.1.1.4'
H H 0.0000 0.0000 'International Tables Vol C Tables 4.2.6.8 and 6.1.1.4'
N N 0.0061 0.0033 'International Tables Vol C Tables 4.2.6.8 and 6.1.1.4'
P P 0.1023 0.0942 'International Tables Vol C Tables 4.2.6.8 and 6.1.1.4'
Cl Cl 0.1484 0.1585 'International Tables Vol C Tables 4.2.6.8 and 6.1.1.4'
Ru Ru -1.2594 0.8363 'International Tables Vol C Tables 4.2.6.8 and 6.1.1.4'

loop_
_geom_angle_atom_site_label_1
_geom_angle_atom_site_label_2
_geom_angle_atom_site_label_3
_geom_angle
Cl2 Ru1 Cl1 170.81(3)
P1 Ru1 Cl1 98.31(3)
P1 Ru1 Cl2 87.27(4)
P1 Ru1 P2 108.12(4)
P2 Ru1 Cl1 88.31(3)
P2 Ru1 Cl2 96.92(3)
N1 P1 Ru1 103.99(11)
N1 P1 C21 103.02(16)
N1 P1 C25 102.46(17)
C21 P1 Ru1 122.88(13)
C25 P1 Ru1 119.98(13)
C25 P1 C21 101.56(18)
N2 P2 Ru1 103.50(10)
N2 P2 C46 103.82(15)
N2 P2 C50 102.72(17)
C46 P2 Ru1 123.33(13)
C50 P2 Ru1 119.16(13)
C50 P2 C46 101.60(18)
C1 N1 P1 128.4(2)
C14 N1 P1 116.6(2)
C14 N1 C1 112.9(3)
C26 N2 P2 129.3(2)
C39 N2 P2 116.0(2)
C39 N2 C26 112.8(3)
C2 C1 N1 120.4(3)
C2 C1 C6 120.2(4)
C6 C1 N1 119.3(3)
C1 C2 H2 119.7
C3 C2 C1 120.7(4)
C3 C2 H2 119.7
C2 C3 H3 120.3
C4 C3 C2 119.5(4)
C4 C3 H3 120.3
C3 C4 H4 119.8
C5 C4 C3 120.4(4)
C5 C4 H4 119.8
C4 C5 H5 119.4
C4 C5 C6 121.3(4)
C6 C5 H5 119.4
C1 C6 C5 117.8(4)
C1 C6 C7 122.7(3)
C5 C6 C7 119.1(3)
C6 C7 C15 116.5(4)
C8 C7 C6 124.5(4)
C8 C7 C15 118.6(4)
C7 C8 H8 116.0
C7 C8 C9 128.0(4)
C9 C8 H8 116.0
C10 C9 C8 119.5(3)
C10 C9 C14 117.6(3)
C14 C9 C8 122.8(3)
C9 C10 H10 119.0
C11 C10 C9 122.1(3)
C11 C10 H10 119.0
C10 C11 H11 120.3
C10 C11 C12 119.4(4)
C12 C11 H11 120.3
C11 C12 H12 120.2
C11 C12 C13 119.6(4)
C13 C12 H12 120.2
C12 C13 H13 119.6
C14 C13 C12 120.9(3)
C14 C13 H13 119.6
C9 C14 N1 119.7(3)
C13 C14 N1 120.1(3)
C13 C14 C9 120.3(3)
C16 C15 C7 121.9(4)
C20 C15 C7 120.4(4)
C20 C15 C16 117.7(4)
C15 C16 H16 119.4
C17 C16 C15 121.1(5)
C17 C16 H16 119.4
C16 C17 H17 119.6
C18 C17 C16 120.8(5)
C18 C17 H17 119.6
C17 C18 H18 120.4
C17 C18 C19 119.1(5)
C19 C18 H18 120.4
C18 C19 H19 119.6
C18 C19 C20 120.8(5)
C20 C19 H19 119.6
C15 C20 H20 119.8
C19 C20 C15 120.4(5)
C19 C20 H20 119.8
C22 C21 P1 110.1(3)
C23 C21 P1 108.2(3)
C23 C21 C22 110.2(3)
C23 C21 C24 109.4(3)
C24 C21 P1 111.3(3)
C24 C21 C22 107.6(3)
C21 C22 H22A 109.5
C21 C22 H22B 109.5
C21 C22 H22C 109.5
H22A C22 H22B 109.5
H22A C22 H22C 109.5
H22B C22 H22C 109.5
C21 C23 H23A 109.5
C21 C23 H23B 109.5
C21 C23 H23C 109.5
H23A C23 H23B 109.5
H23A C23 H23C 109.5
H23B C23 H23C 109.5
C21 C24 H24A 109.5
C21 C24 H24B 109.5
C21 C24 H24C 109.5
H24A C24 H24B 109.5
H24A C24 H24C 109.5
H24B C24 H24C 109.5
P1 C25 H25A 109.5
P1 C25 H25B 109.5
P1 C25 H25C 109.5
H25A C25 H25B 109.5
H25A C25 H25C 109.5
H25B C25 H25C 109.5
C27 C26 N2 120.5(3)
C27 C26 C31 120.1(3)
C31 C26 N2 119.3(3)
C26 C27 H27 119.5
C28 C27 C26 120.9(3)
C28 C27 H27 119.5
C27 C28 H28 120.4
C27 C28 C29 119.3(4)
C29 C28 H28 120.4
C28 C29 H29 119.9
C30 C29 C28 120.1(4)
C30 C29 H29 119.9
C29 C30 H30 119.3
C29 C30 C31 121.5(4)
C31 C30 H30 119.3
C26 C31 C32 122.3(3)
C30 C31 C26 118.0(3)
C30 C31 C32 119.5(3)
C31 C32 C40 117.7(3)
C33 C32 C31 123.4(3)
C33 C32 C40 118.8(3)
C32 C33 H33 115.9
C32 C33 C34 128.1(3)
C34 C33 H33 115.9
C35 C34 C33 119.9(3)
C39 C34 C33 121.5(3)
C39 C34 C35 118.5(3)
C34 C35 H35 119.4
C36 C35 C34 121.1(4)
C36 C35 H35 119.4
C35 C36 H36 119.7
C37 C36 C35 120.7(4)
C37 C36 H36 119.7
C36 C37 H37 120.6
C36 C37 C38 118.9(4)
C38 C37 H37 120.6
C37 C38 H38 119.4
C39 C38 C37 121.2(3)
C39 C38 H38 119.4
C34 C39 N2 120.2(3)
C38 C39 N2 120.1(3)
C38 C39 C34 119.6(3)
C41 C40 C32 120.3(3)
C41 C40 C45 118.3(3)
C45 C40 C32 121.3(3)
C40 C41 H41 119.6
C42 C41 C40 120.9(4)
C42 C41 H41 119.6
C41 C42 H42 120.0
C43 C42 C41 119.9(4)
C43 C42 H42 120.0
C42 C43 H43 120.0
C42 C43 C44 119.9(4)
C44 C43 H43 120.0
C43 C44 H44 119.9
C45 C44 C43 120.3(4)
C45 C44 H44 119.9
C40 C45 H45 119.7
C44 C45 C40 120.7(4)
C44 C45 H45 119.7
C47 C46 P2 109.7(3)
C48 C46 P2 112.1(3)
C48 C46 C47 107.8(3)
C49 C46 P2 108.6(3)
C49 C46 C47 110.1(3)
C49 C46 C48 108.6(3)
C46 C47 H47A 109.5
C46 C47 H47B 109.5
C46 C47 H47C 109.5
H47A C47 H47B 109.5
H47A C47 H47C 109.5
H47B C47 H47C 109.5
C46 C48 H48A 109.5
C46 C48 H48B 109.5
C46 C48 H48C 109.5
H48A C48 H48B 109.5
H48A C48 H48C 109.5
H48B C48 H48C 109.5
C46 C49 H49A 109.5
C46 C49 H49B 109.5
C46 C49 H49C 109.5
H49A C49 H49B 109.5
H49A C49 H49C 109.5
H49B C49 H49C 109.5
P2 C50 H50A 109.5
P2 C50 H50B 109.5
P2 C50 H50C 109.5
H50A C50 H50B 109.5
H50A C50 H50C 109.5
H50B C50 H50C 109.5

loop_
_geom_bond_atom_site_label_1
_geom_bond_atom_site_label_2
_geom_bond_distance
Ru1 Cl1 2.4148(10)
Ru1 Cl2 2.3973(10)
Ru1 P1 2.2686(10)
Ru1 P2 2.2720(10)
P1 N1 1.725(3)
P1 C21 1.880(4)
P1 C25 1.807(4)
P2 N2 1.721(3)
P2 C46 1.873(4)
P2 C50 1.803(4)
N1 C1 1.440(5)
N1 C14 1.422(5)
N2 C26 1.435(5)
N2 C39 1.423(4)
C1 C2 1.390(5)
C1 C6 1.402(5)
C2 H2 0.9500
C2 C3 1.387(5)
C3 H3 0.9500
C3 C4 1.382(5)
C4 H4 0.9500
C4 C5 1.374(6)
C5 H5 0.9500
C5 C6 1.407(5)
C6 C7 1.480(5)
C7 C8 1.339(6)
C7 C15 1.500(6)
C8 H8 0.9500
C8 C9 1.461(5)
C9 C10 1.398(5)
C9 C14 1.409(5)
C10 H10 0.9500
C10 C11 1.386(5)
C11 H11 0.9500
C11 C12 1.388(5)
C12 H12 0.9500
C12 C13 1.391(5)
C13 H13 0.9500
C13 C14 1.386(5)
C15 C16 1.401(7)
C15 C20 1.397(6)
C16 H16 0.9500
C16 C17 1.383(7)
C17 H17 0.9500
C17 C18 1.369(8)
C18 H18 0.9500
C18 C19 1.388(8)
C19 H19 0.9500
C19 C20 1.390(7)
C20 H20 0.9500
C21 C22 1.546(5)
C21 C23 1.528(5)
C21 C24 1.533(5)
C22 H22A 0.9800
C22 H22B 0.9800
C22 H22C 0.9800
C23 H23A 0.9800
C23 H23B 0.9800
C23 H23C 0.9800
C24 H24A 0.9800
C24 H24B 0.9800
C24 H24C 0.9800
C25 H25A 0.9800
C25 H25B 0.9800
C25 H25C 0.9800
C26 C27 1.393(5)
C26 C31 1.410(5)
C27 H27 0.9500
C27 C28 1.381(5)
C28 H28 0.9500
C28 C29 1.392(5)
C29 H29 0.9500
C29 C30 1.384(5)
C30 H30 0.9500
C30 C31 1.393(5)
C31 C32 1.483(5)
C32 C33 1.346(5)
C32 C40 1.499(5)
C33 H33 0.9500
C33 C34 1.470(5)
C34 C35 1.399(5)
C34 C39 1.398(5)
C35 H35 0.9500
C35 C36 1.380(5)
C36 H36 0.9500
C36 C37 1.376(5)
C37 H37 0.9500
C37 C38 1.393(5)
C38 H38 0.9500
C38 C39 1.393(5)
C40 C41 1.392(5)
C40 C45 1.400(5)
C41 H41 0.9500
C41 C42 1.388(5)
C42 H42 0.9500
C42 C43 1.380(5)
C43 H43 0.9500
C43 C44 1.384(6)
C44 H44 0.9500
C44 C45 1.379(5)
C45 H45 0.9500
C46 C47 1.533(5)
C46 C48 1.531(5)
C46 C49 1.529(5)
C47 H47A 0.9800
C47 H47B 0.9800
C47 H47C 0.9800
C48 H48A 0.9800
C48 H48B 0.9800
C48 H48C 0.9800
C49 H49A 0.9800
C49 H49B 0.9800
C49 H49C 0.9800
C50 H50A 0.9800
C50 H50B 0.9800
C50 H50C 0.9800

loop_
_geom_torsion_atom_site_label_1
_geom_torsion_atom_site_label_2
_geom_torsion_atom_site_label_3
_geom_torsion_atom_site_label_4
_geom_torsion
Ru1 P1 N1 C1 126.2(3)
Ru1 P1 N1 C14 -36.1(3)
Ru1 P1 C21 C22 -177.3(2)
Ru1 P1 C21 C23 -56.8(3)
Ru1 P1 C21 C24 63.5(3)
Ru1 P2 N2 C26 126.0(3)
Ru1 P2 N2 C39 -37.0(3)
Ru1 P2 C46 C47 -176.2(2)
Ru1 P2 C46 C48 64.2(3)
Ru1 P2 C46 C49 -55.8(3)
P1 N1 C1 C2 -59.5(5)
P1 N1 C1 C6 124.5(3)
P1 N1 C14 C9 -127.3(3)
P1 N1 C14 C13 52.3(4)
P2 N2 C26 C27 -57.9(4)
P2 N2 C26 C31 126.4(3)
P2 N2 C39 C34 -125.0(3)
P2 N2 C39 C38 52.3(4)
N1 P1 C21 C22 66.2(3)
N1 P1 C21 C23 -173.3(3)
N1 P1 C21 C24 -53.0(3)
N1 C1 C2 C3 -179.4(3)
N1 C1 C6 C5 -179.1(3)
N1 C1 C6 C7 8.1(6)
N2 P2 C46 C47 67.1(3)
N2 P2 C46 C48 -52.5(3)
N2 P2 C46 C49 -172.5(3)
N2 C26 C27 C28 -177.6(3)
N2 C26 C31 C30 176.9(3)
N2 C26 C31 C32 2.4(5)
C1 N1 C14 C9 67.7(4)
C1 N1 C14 C13 -112.7(4)
C1 C2 C3 C4 -0.7(6)
C1 C6 C7 C8 34.8(6)
C1 C6 C7 C15 -152.7(4)
C2 C1 C6 C5 4.8(6)
C2 C1 C6 C7 -168.0(4)
C2 C3 C4 C5 3.1(6)
C3 C4 C5 C6 -1.6(6)
C4 C5 C6 C1 -2.4(6)
C4 C5 C6 C7 170.7(4)
C5 C6 C7 C8 -137.9(4)
C5 C6 C7 C15 34.6(5)
C6 C1 C2 C3 -3.4(6)
C6 C7 C8 C9 -5.2(7)
C6 C7 C15 C16 50.7(6)
C6 C7 C15 C20 -129.9(5)
C7 C8 C9 C10 151.0(4)
C7 C8 C9 C14 -31.2(6)
C7 C15 C16 C17 178.0(5)
C7 C15 C20 C19 -179.1(5)
C8 C7 C15 C16 -136.5(5)
C8 C7 C15 C20 43.0(6)
C8 C9 C10 C11 -178.5(4)
C8 C9 C14 N1 -2.8(5)
C8 C9 C14 C13 177.6(4)
C9 C10 C11 C12 -1.2(6)
C10 C9 C14 N1 175.1(3)
C10 C9 C14 C13 -4.6(5)
C10 C11 C12 C13 -0.4(6)
C11 C12 C13 C14 -0.7(6)
C12 C13 C14 N1 -176.4(3)
C12 C13 C14 C9 3.2(5)
C14 N1 C1 C2 103.4(4)
C14 N1 C1 C6 -72.7(4)
C14 C9 C10 C11 3.6(6)
C15 C7 C8 C9 -177.5(4)
C15 C16 C17 C18 1.9(9)
C16 C15 C20 C19 0.3(8)
C16 C17 C18 C19 -1.0(9)
C17 C18 C19 C20 -0.2(9)
C18 C19 C20 C15 0.5(9)
C20 C15 C16 C17 -1.5(8)
C21 P1 N1 C1 -104.6(3)
C21 P1 N1 C14 93.0(3)
C25 P1 N1 C1 0.6(3)
C25 P1 N1 C14 -161.8(3)
C25 P1 C21 C22 -39.6(3)
C25 P1 C21 C23 80.9(3)
C25 P1 C21 C24 -158.8(3)
C26 N2 C39 C34 69.2(4)
C26 N2 C39 C38 -113.6(4)
C26 C27 C28 C29 1.5(5)
C26 C31 C32 C33 38.7(5)
C26 C31 C32 C40 -145.3(3)
C27 C26 C31 C30 1.1(5)
C27 C26 C31 C32 -173.3(3)
C27 C28 C29 C30 -0.3(5)
C28 C29 C30 C31 -0.4(6)
C29 C30 C31 C26 0.0(5)
C29 C30 C31 C32 174.6(3)
C30 C31 C32 C33 -135.7(4)
C30 C31 C32 C40 40.3(5)
C31 C26 C27 C28 -1.9(5)
C31 C32 C33 C34 -4.1(6)
C31 C32 C40 C41 41.7(5)
C31 C32 C40 C45 -141.7(4)
C32 C33 C34 C35 149.7(4)
C32 C33 C34 C39 -33.5(6)
C32 C40 C41 C42 175.3(3)
C32 C40 C45 C44 -175.9(3)
C33 C32 C40 C41 -142.2(4)
C33 C32 C40 C45 34.4(5)
C33 C34 C35 C36 178.7(3)
C33 C34 C39 N2 -3.0(5)
C33 C34 C39 C38 179.7(3)
C34 C35 C36 C37 0.4(6)
C35 C34 C39 N2 173.9(3)
C35 C34 C39 C38 -3.4(5)
C35 C36 C37 C38 -0.9(6)
C36 C37 C38 C39 -0.8(6)
C37 C38 C39 N2 -174.3(3)
C37 C38 C39 C34 3.0(6)
C39 N2 C26 C27 105.6(4)
C39 N2 C26 C31 -70.1(4)
C39 C34 C35 C36 1.8(6)
C40 C32 C33 C34 179.9(3)
C40 C41 C42 C43 0.8(6)
C41 C40 C45 C44 0.8(6)
C41 C42 C43 C44 0.3(6)
C42 C43 C44 C45 -0.9(6)
C43 C44 C45 C40 0.3(6)
C45 C40 C41 C42 -1.4(6)
C46 P2 N2 C26 -104.1(3)
C46 P2 N2 C39 92.8(3)
C50 P2 N2 C26 1.4(3)
C50 P2 N2 C39 -161.7(3)
C50 P2 C46 C47 -39.2(3)
C50 P2 C46 C48 -158.9(3)
C50 P2 C46 C49 81.1(3)
